data_4307691
loop_
_publ_author_name
'Luciano Cuesta'
'Miguel A. Huertos'
'Dolores Morales'
'Julio P\'erez'
'Luc\'ia Riera'
'V\'ictor Riera'
'Daniel Miguel'
'Amador Men\'endez-Vel\'azquez'
'Santiago Garc\'ia-Granda'

_publ_contact_author
;    JULIO PEREZ
     Departamento de Quimica Organica e Inorganica 
     IUQOEM - Facultad de Quimica
     Universidad de Oviedo-CSIC
     C/ Julian Claveria s/n
     33006 Oviedo  (ASTURIAS)
     SPAIN
;
_publ_contact_author_email japm@sauron.quimica.uniovi.es
_publ_contact_author_fax +34-85-103446
_publ_contact_author_phone +34-85-102985
_publ_section_title
;
Synthesis, Structure, and Reactivity of Mononuclear Re(I) Oximato Complexes
;
_journal_name_full 'Inorganic Chemistry'
_journal_page_first 2836
_journal_page_last 2845
_journal_paper_doi 10.1021/ic062168c
_journal_volume 46
_journal_year 2007
_chemical_formula_moiety 'C21 H16 N3 O8 Re, 2(H2 O)'
_chemical_formula_sum 'C21 H20 N3 O10 Re'
_chemical_formula_weight 660.61
_chemical_name_systematic
;
 ?
;
_space_group_IT_number 14
_symmetry_cell_setting monoclinic
_symmetry_space_group_name_Hall '-P 2ybc'
_symmetry_space_group_name_H-M 'P 1 21/c 1'
_atom_sites_solution_hydrogens geom
_atom_sites_solution_primary direct
_atom_sites_solution_secondary difmap
_audit_creation_method SHELXL-97
_cell_angle_alpha 90.00
_cell_angle_beta 94.792(2)
_cell_angle_gamma 90.00
_cell_formula_units_Z 4
_cell_length_a 9.2206(3)
_cell_length_b 20.4832(8)
_cell_length_c 13.3466(6)
_cell_measurement_reflns_used 4387
_cell_measurement_temperature 293(2)
_cell_measurement_theta_max 68.2
_cell_measurement_theta_min 4.0
_cell_volume 2511.93(17)
_computing_cell_refinement 'HKL Scalepack (Otwinowski & Minor 1997)'
_computing_data_collection 'Collect (Nonius BV, 1997-2000)'
_computing_data_reduction 'HKL Denzo and Scalepack (Otwinowski & Minor 1997)'
_computing_molecular_graphics 'ORTEP3 (Farrugia, 1997)'
_computing_publication_material 'SHELXL-97 (Sheldrick, 1997)'
_computing_structure_refinement 'SHELXL-97 (Sheldrick, 1997)'
_computing_structure_solution 'SHELXS-97 (Sheldrick, 1997)'
_diffrn_ambient_temperature 293(2)
_diffrn_detector_area_resol_mean 9
_diffrn_measured_fraction_theta_full 0.956
_diffrn_measured_fraction_theta_max 0.956
_diffrn_measurement_device '95mm CCD camera on \k-goniostat'
_diffrn_measurement_device_type KappaCCD
_diffrn_measurement_method CCD
_diffrn_radiation_monochromator 'horizontally mounted graphite crystal'
_diffrn_radiation_source 'fine-focus sealed tube'
_diffrn_radiation_type CuK\a
_diffrn_radiation_wavelength 1.54184
_diffrn_reflns_av_R_equivalents 0.0000
_diffrn_reflns_av_sigmaI/netI 0.0632
_diffrn_reflns_limit_h_max 11
_diffrn_reflns_limit_h_min -10
_diffrn_reflns_limit_k_max 23
_diffrn_reflns_limit_k_min 0
_diffrn_reflns_limit_l_max 16
_diffrn_reflns_limit_l_min 0
_diffrn_reflns_number 21166
_diffrn_reflns_theta_full 68.22
_diffrn_reflns_theta_max 68.22
_diffrn_reflns_theta_min 3.96
_exptl_absorpt_coefficient_mu 9.978
_exptl_absorpt_correction_T_max 1.222
_exptl_absorpt_correction_T_min 0.821
_exptl_absorpt_correction_type multi-scan
_exptl_absorpt_process_details
;
 R.H. Blessing, Acta Cryst. (1995), A51, 33-38
;
_exptl_crystal_colour yellow
_exptl_crystal_density_diffrn 1.747
_exptl_crystal_density_method 'not measured'
_exptl_crystal_description prism
_exptl_crystal_F_000 1288
_exptl_crystal_size_max 0.12
_exptl_crystal_size_mid 0.05
_exptl_crystal_size_min 0.05
_refine_diff_density_max 1.130
_refine_diff_density_min -1.271
_refine_diff_density_rms 0.159
_refine_ls_extinction_method none
_refine_ls_goodness_of_fit_ref 1.110
_refine_ls_hydrogen_treatment mixed
_refine_ls_matrix_type full
_refine_ls_number_parameters 331
_refine_ls_number_reflns 4387
_refine_ls_number_restraints 12
_refine_ls_restrained_S_all 1.165
_refine_ls_R_factor_all 0.0898
_refine_ls_R_factor_gt 0.0544
_refine_ls_shift/su_max 0.035
_refine_ls_shift/su_mean 0.005
_refine_ls_structure_factor_coef Fsqd
_refine_ls_weighting_details 'calc w=1/[\s^2^(Fo^2^)+(0.0772P)^2^+5.0248P] where P=(Fo^2^+2Fc^2^)/3'
_refine_ls_weighting_scheme calc
_refine_ls_wR_factor_gt 0.1356
_refine_ls_wR_factor_ref 0.1638
_reflns_number_gt 2832
_reflns_number_total 4387
_reflns_threshold_expression >2sigma(I)
_cod_data_source_file ic062168csi20070112_023228_7.cif
_cod_data_source_block Compound_9_(f50)
_cod_depositor_comments
;
The following automatic conversions were performed:
'_symmetry_cell_setting' value 'Monoclinic' changed to 'monoclinic'
according to '/home/saulius/struct/CIF-dictionaries/cif_core.dic'
dictionary named 'cif_core.dic' version 2.4.1 from 2010-06-29.

Automatic conversion script
Id: cif_fix_enum 1527 2010-12-29 10:47:43Z saulius 
;
_cod_original_sg_symbol_H-M 'P 21/c'
_cod_database_code 4307691

loop_
_symmetry_equiv_pos_as_xyz
'x, y, z'
'-x, y+1/2, -z+1/2'
'-x, -y, -z'
'x, -y-1/2, z-1/2'

loop_
_atom_site_label
_atom_site_type_symbol
_atom_site_fract_x
_atom_site_fract_y
_atom_site_fract_z
_atom_site_U_iso_or_equiv
_atom_site_adp_type
_atom_site_occupancy
_atom_site_symmetry_multiplicity
_atom_site_calc_flag
_atom_site_refinement_flags
_atom_site_disorder_assembly
_atom_site_disorder_group
Re1 Re 0.01317(5) 0.09942(2) 0.23193(4) 0.0574(2) Uani 1 1 d . . .
O4 O 0.1657(8) -0.0455(4) 0.0398(6) 0.0640(19) Uani 1 1 d . . .
O2 O -0.2390(10) 0.1758(4) 0.1247(7) 0.087(3) Uani 1 1 d . . .
N2 N 0.1675(9) 0.1095(4) 0.1157(6) 0.052(2) Uani 1 1 d . . .
O7 O 0.0644(10) -0.1385(4) 0.2980(7) 0.084(2) Uani 1 1 d . . .
O9 O 0.1719(9) -0.1880(4) 0.1034(6) 0.073(2) Uani 1 1 d . . .
O8 O 0.3493(10) -0.1307(5) 0.1870(7) 0.092(3) Uani 1 1 d . . .
O6 O -0.1209(10) -0.0687(5) 0.3087(7) 0.085(3) Uani 1 1 d D . .
N3 N -0.0457(10) 0.0061(4) 0.1515(7) 0.057(2) Uani 1 1 d . . .
N1 N 0.2058(9) 0.0478(5) 0.2946(6) 0.061(2) Uani 1 1 d . . .
C2 C -0.1454(14) 0.1458(6) 0.1623(10) 0.070(3) Uani 1 1 d . . .
O1 O 0.1068(12) 0.2253(5) 0.3430(9) 0.117(4) Uani 1 1 d . . .
C14 C 0.4478(11) 0.0142(6) 0.2627(8) 0.062(3) Uani 1 1 d . . .
C20 C 0.1469(12) 0.1402(5) 0.0309(8) 0.060(3) Uani 1 1 d . . .
H20 H 0.0588 0.1615 0.0153 0.072 Uiso 1 1 calc R . .
C1 C 0.0732(13) 0.1781(7) 0.2980(12) 0.081(4) Uani 1 1 d . . .
C17 C 0.4091(11) 0.0811(5) 0.0760(9) 0.061(3) Uani 1 1 d . . .
C4 C 0.0311(11) -0.0546(5) 0.1789(8) 0.052(2) Uani 1 1 d . . .
C5 C 0.1379(12) -0.0750(5) 0.1202(8) 0.059(3) Uani 1 1 d . . .
O3 O -0.1822(12) 0.0740(6) 0.4038(8) 0.114(4) Uani 1 1 d . . .
C11 C 0.2236(13) 0.0153(6) 0.3803(9) 0.075(3) Uani 1 1 d . . .
H11 H 0.1481 0.0155 0.4223 0.090 Uiso 1 1 calc R . .
C22 C 0.5437(12) 0.0482(6) 0.1071(10) 0.072(3) Uani 1 1 d . . .
H22 H 0.6201 0.0497 0.0658 0.087 Uiso 1 1 calc R . .
C15 C 0.3195(11) 0.0472(5) 0.2343(8) 0.057(3) Uani 1 1 d . . .
C16 C 0.2992(11) 0.0805(5) 0.1398(8) 0.052(2) Uani 1 1 d . . .
C19 C 0.2538(14) 0.1425(6) -0.0386(9) 0.072(3) Uani 1 1 d . . .
H19 H 0.2340 0.1638 -0.0998 0.087 Uiso 1 1 calc R . .
C8 C 0.2296(13) -0.1342(7) 0.1423(9) 0.067(3) Uani 1 1 d . . .
C18 C 0.3837(13) 0.1142(5) -0.0172(9) 0.067(3) Uani 1 1 d . . .
H18 H 0.4553 0.1162 -0.0622 0.081 Uiso 1 1 calc R . .
C6 C -0.0210(12) -0.0852(6) 0.2678(9) 0.067(3) Uani 1 1 d D . .
C21 C 0.5611(13) 0.0151(6) 0.1952(11) 0.077(3) Uani 1 1 d . . .
H21 H 0.6474 -0.0073 0.2121 0.092 Uiso 1 1 calc R . .
C12 C 0.3480(14) -0.0187(7) 0.4105(10) 0.085(4) Uani 1 1 d . . .
H12 H 0.3544 -0.0410 0.4713 0.102 Uiso 1 1 calc R . .
C3 C -0.1130(15) 0.0819(6) 0.3371(12) 0.081(4) Uani 1 1 d . . .
C13 C 0.4611(14) -0.0199(7) 0.3526(10) 0.082(4) Uani 1 1 d . . .
H13 H 0.5455 -0.0430 0.3725 0.098 Uiso 1 1 calc R . .
C7 C 0.0170(19) -0.1727(7) 0.3826(11) 0.112(5) Uani 1 1 d . . .
H73 H 0.0816 -0.2085 0.3993 0.068 Uiso 1 1 calc R . .
H72 H -0.0798 -0.1889 0.3665 0.068 Uiso 1 1 calc R . .
H71 H 0.0172 -0.1435 0.4389 0.068 Uiso 1 1 calc R . .
C9 C 0.2642(19) -0.2444(7) 0.1136(13) 0.114(6) Uani 1 1 d . . .
H91 H 0.2136 -0.2814 0.0835 0.070 Uiso 1 1 calc R . .
H92 H 0.2896 -0.2530 0.1836 0.070 Uiso 1 1 calc R . .
H93 H 0.3510 -0.2367 0.0805 0.070 Uiso 1 1 calc R . .
OA O 0.3846(12) 0.2520(6) 0.1931(9) 0.130(4) Uani 1 1 d D . .
HA1 H 0.3307 0.2867 0.2226 0.120 Uiso 1 1 calc RD . .
HA2 H 0.4761 0.2417 0.2310 0.120 Uiso 1 1 calc RD . .
OB O 0.4059(16) 0.1742(6) 0.5122(11) 0.135(4) Uani 1 1 d D . .
H31 H -0.048(19) 0.021(8) 0.079(13) 0.03(2) Uiso 1 1 d . . .
HB1 H 0.473(16) 0.179(7) 0.583(6) 0.130 Uiso 1 1 d D . .
HB2 H 0.44(2) 0.173(13) 0.445(7) 0.130 Uiso 1 1 d D . .
H32 H -0.134(10) -0.002(4) 0.162(6) 0.03(2) Uiso 1 1 d . . .

loop_
_atom_site_aniso_label
_atom_site_aniso_U_11
_atom_site_aniso_U_22
_atom_site_aniso_U_33
_atom_site_aniso_U_23
_atom_site_aniso_U_13
_atom_site_aniso_U_12
Re1 0.0514(3) 0.0613(3) 0.0610(3) -0.0063(3) 0.0129(2) -0.0027(2)
O4 0.064(4) 0.066(5) 0.063(5) 0.009(4) 0.015(4) 0.007(4)
O2 0.078(6) 0.079(6) 0.104(7) 0.008(5) 0.012(5) 0.019(5)
N2 0.053(5) 0.056(5) 0.050(5) 0.006(4) 0.021(4) 0.002(4)
O7 0.100(6) 0.078(6) 0.074(6) 0.021(5) 0.018(5) 0.016(5)
O9 0.079(5) 0.049(4) 0.090(6) -0.001(4) 0.000(4) 0.002(4)
O8 0.075(6) 0.092(6) 0.105(7) 0.009(6) -0.010(5) 0.014(5)
O6 0.089(6) 0.093(6) 0.076(6) 0.015(5) 0.035(5) 0.017(5)
N3 0.042(5) 0.056(5) 0.075(6) 0.010(5) 0.009(4) -0.006(4)
N1 0.061(5) 0.075(6) 0.048(5) 0.001(5) 0.010(4) -0.009(5)
C2 0.059(7) 0.071(8) 0.082(9) -0.015(7) 0.022(6) -0.010(6)
O1 0.126(9) 0.084(7) 0.139(10) -0.055(7) 0.000(7) -0.009(6)
C14 0.045(6) 0.074(8) 0.064(7) 0.002(6) -0.009(5) -0.005(5)
C20 0.059(6) 0.058(7) 0.062(7) 0.007(5) -0.001(5) -0.003(5)
C1 0.053(7) 0.080(9) 0.112(11) -0.010(8) 0.018(7) 0.008(6)
C17 0.052(6) 0.059(7) 0.071(7) -0.006(6) 0.002(5) -0.008(5)
C4 0.052(5) 0.050(6) 0.054(6) 0.004(5) 0.006(5) 0.009(5)
C5 0.069(7) 0.052(6) 0.055(7) -0.002(5) 0.004(6) -0.009(5)
O3 0.121(8) 0.144(9) 0.088(7) -0.006(6) 0.078(7) -0.016(7)
C11 0.066(7) 0.106(10) 0.053(7) 0.006(7) 0.009(6) -0.002(7)
C22 0.053(6) 0.074(8) 0.092(10) -0.013(7) 0.017(6) -0.008(6)
C15 0.054(6) 0.059(6) 0.059(7) -0.010(5) 0.004(5) -0.018(5)
C16 0.049(6) 0.050(6) 0.058(6) 0.000(5) 0.013(5) -0.009(4)
C19 0.089(9) 0.068(8) 0.063(7) 0.008(6) 0.024(7) -0.006(7)
C8 0.057(7) 0.083(9) 0.062(7) 0.012(6) 0.010(6) 0.014(6)
C18 0.063(7) 0.067(7) 0.076(8) 0.001(6) 0.031(6) -0.012(6)
C6 0.068(7) 0.072(8) 0.063(7) 0.006(6) 0.015(6) -0.004(6)
C21 0.054(7) 0.082(9) 0.095(9) 0.017(8) 0.006(7) 0.001(6)
C12 0.078(8) 0.109(11) 0.065(8) 0.016(7) -0.010(7) 0.002(8)
C3 0.079(8) 0.065(8) 0.094(10) -0.009(7) -0.011(8) -0.008(6)
C13 0.068(8) 0.104(10) 0.073(8) 0.014(8) 0.004(7) 0.006(7)
C7 0.149(15) 0.094(11) 0.095(11) 0.049(9) 0.017(10) 0.001(10)
C9 0.142(15) 0.075(10) 0.126(14) 0.005(9) 0.023(12) 0.025(10)
OA 0.105(8) 0.127(9) 0.152(11) -0.020(8) -0.025(7) -0.042(7)
OB 0.155(11) 0.129(10) 0.113(10) 0.045(8) -0.037(9) -0.013(8)

loop_
_atom_type_symbol
_atom_type_description
_atom_type_scat_dispersion_real
_atom_type_scat_dispersion_imag
_atom_type_scat_source
C C 0.0181 0.0091 'International Tables Vol C Tables 4.2.6.8 and 6.1.1.4'
H H 0.0000 0.0000 'International Tables Vol C Tables 4.2.6.8 and 6.1.1.4'
N N 0.0311 0.0180 'International Tables Vol C Tables 4.2.6.8 and 6.1.1.4'
O O 0.0492 0.0322 'International Tables Vol C Tables 4.2.6.8 and 6.1.1.4'
Re Re -5.2083 5.8923 'International Tables Vol C Tables 4.2.6.8 and 6.1.1.4'

loop_
_geom_angle_atom_site_label_1
_geom_angle_atom_site_label_2
_geom_angle_atom_site_label_3
_geom_angle
_geom_angle_site_symmetry_1
_geom_angle_site_symmetry_3
_geom_angle_publ_flag
C1 Re1 C2 89.2(5) . . ?
C1 Re1 C3 89.4(5) . . ?
C2 Re1 C3 87.9(5) . . ?
C1 Re1 N1 92.1(5) . . ?
C2 Re1 N1 173.2(4) . . ?
C3 Re1 N1 98.8(5) . . ?
C1 Re1 N2 93.8(4) . . ?
C2 Re1 N2 97.1(4) . . ?
C3 Re1 N2 174.0(4) . . ?
N1 Re1 N2 76.2(3) . . ?
C1 Re1 N3 177.0(4) . . ?
C2 Re1 N3 92.6(4) . . ?
C3 Re1 N3 93.1(4) . . ?
N1 Re1 N3 85.8(3) . . ?
N2 Re1 N3 83.5(3) . . ?
C20 N2 C16 118.6(9) . . ?
C20 N2 Re1 127.3(7) . . ?
C16 N2 Re1 114.1(6) . . ?
C6 O7 C7 114.3(10) . . ?
C8 O9 C9 114.9(11) . . ?
C4 N3 Re1 120.9(7) . . ?
C4 N3 H31 118(10) . . ?
Re1 N3 H31 101(10) . . ?
C4 N3 H32 104(6) . . ?
Re1 N3 H32 107(6) . . ?
H31 N3 H32 105(10) . . ?
C11 N1 C15 117.2(10) . . ?
C11 N1 Re1 128.1(8) . . ?
C15 N1 Re1 114.7(7) . . ?
O2 C2 Re1 176.4(11) . . ?
C13 C14 C15 119.6(11) . . ?
C13 C14 C21 122.2(11) . . ?
C15 C14 C21 118.1(10) . . ?
N2 C20 C19 122.1(11) . . ?
N2 C20 H20 118.9 . . ?
C19 C20 H20 118.9 . . ?
O1 C1 Re1 176.5(13) . . ?
C16 C17 C18 118.0(10) . . ?
C16 C17 C22 118.5(11) . . ?
C18 C17 C22 123.4(11) . . ?
C5 C4 C6 129.4(10) . . ?
C5 C4 N3 118.0(9) . . ?
C6 C4 N3 112.6(9) . . ?
O4 C5 C4 122.7(11) . . ?
O4 C5 C8 113.6(10) . . ?
C4 C5 C8 123.7(10) . . ?
N1 C11 C12 123.3(11) . . ?
N1 C11 H11 118.4 . . ?
C12 C11 H11 118.3 . . ?
C21 C22 C17 121.4(11) . . ?
C21 C22 H22 119.3 . . ?
C17 C22 H22 119.3 . . ?
N1 C15 C14 121.3(10) . . ?
N1 C15 C16 117.5(10) . . ?
C14 C15 C16 121.2(10) . . ?
N2 C16 C17 122.5(10) . . ?
N2 C16 C15 117.5(9) . . ?
C17 C16 C15 120.0(10) . . ?
C18 C19 C20 120.5(11) . . ?
C18 C19 H19 119.8 . . ?
C20 C19 H19 119.8 . . ?
O8 C8 O9 124.6(12) . . ?
O8 C8 C5 121.7(13) . . ?
O9 C8 C5 113.5(10) . . ?
C19 C18 C17 118.2(10) . . ?
C19 C18 H18 120.9 . . ?
C17 C18 H18 120.9 . . ?
O6 C6 O7 123.1(11) . . ?
O6 C6 C4 125.9(12) . . ?
O7 C6 C4 111.0(9) . . ?
C22 C21 C14 120.8(11) . . ?
C22 C21 H21 119.6 . . ?
C14 C21 H21 119.6 . . ?
C13 C12 C11 120.6(12) . . ?
C13 C12 H12 119.7 . . ?
C11 C12 H12 119.7 . . ?
O3 C3 Re1 175.5(12) . . ?
C12 C13 C14 118.0(12) . . ?
C12 C13 H13 121.0 . . ?
C14 C13 H13 121.0 . . ?
O7 C7 H73 109.5 . . ?
O7 C7 H72 109.4 . . ?
H73 C7 H72 109.5 . . ?
O7 C7 H71 109.5 . . ?
H73 C7 H71 109.5 . . ?
H72 C7 H71 109.5 . . ?
O9 C9 H91 109.6 . . ?
O9 C9 H92 109.5 . . ?
H91 C9 H92 109.5 . . ?
O9 C9 H93 109.4 . . ?
H91 C9 H93 109.5 . . ?
H92 C9 H93 109.5 . . ?
HA1 OA HA2 113.7 . . ?
HB1 OB HB2 126(10) . . ?

loop_
_geom_bond_atom_site_label_1
_geom_bond_atom_site_label_2
_geom_bond_distance
_geom_bond_site_symmetry_2
_geom_bond_publ_flag
Re1 C1 1.898(15) . ?
Re1 C2 1.918(15) . ?
Re1 C3 1.930(16) . ?
Re1 N1 2.173(9) . ?
Re1 N2 2.200(7) . ?
Re1 N3 2.237(9) . ?
O4 C5 1.275(12) . ?
O2 C2 1.140(14) . ?
N2 C20 1.296(13) . ?
N2 C16 1.365(13) . ?
O7 C6 1.386(14) . ?
O7 C7 1.428(15) . ?
O9 C8 1.311(14) . ?
O9 C9 1.435(15) . ?
O8 C8 1.211(13) . ?
O6 C6 1.160(11) . ?
N3 C4 1.463(12) . ?
N3 H31 1.02(17) . ?
N3 H32 0.85(9) . ?
N1 C11 1.322(14) . ?
N1 C15 1.373(13) . ?
O1 C1 1.167(15) . ?
C14 C13 1.386(16) . ?
C14 C15 1.388(15) . ?
C14 C21 1.435(16) . ?
C20 C19 1.410(15) . ?
C20 H20 0.9300 . ?
C17 C16 1.377(15) . ?
C17 C18 1.419(16) . ?
C17 C22 1.443(15) . ?
C4 C5 1.374(14) . ?
C4 C6 1.457(15) . ?
C5 C8 1.495(16) . ?
O3 C3 1.149(17) . ?
C11 C12 1.373(17) . ?
C11 H11 0.9300 . ?
C22 C21 1.355(17) . ?
C22 H22 0.9300 . ?
C15 C16 1.433(15) . ?
C19 C18 1.339(16) . ?
C19 H19 0.9300 . ?
C18 H18 0.9300 . ?
C21 H21 0.9300 . ?
C12 C13 1.349(18) . ?
C12 H12 0.9300 . ?
C13 H13 0.9300 . ?
C7 H73 0.9600 . ?
C7 H72 0.9600 . ?
C7 H71 0.9600 . ?
C9 H91 0.9600 . ?
C9 H92 0.9600 . ?
C9 H93 0.9600 . ?
OA HA1 0.9700 . ?
OA HA2 0.9700 . ?
OB HB1 1.09(7) . ?
OB HB2 0.97(2) . ?

loop_
_geom_torsion_atom_site_label_1
_geom_torsion_atom_site_label_2
_geom_torsion_atom_site_label_3
_geom_torsion_atom_site_label_4
_geom_torsion
_geom_torsion_site_symmetry_1
_geom_torsion_site_symmetry_2
_geom_torsion_site_symmetry_3
_geom_torsion_site_symmetry_4
_geom_torsion_publ_flag
C1 Re1 N2 C20 -87.7(10) . . . . ?
C2 Re1 N2 C20 1.9(10) . . . . ?
C3 Re1 N2 C20 149(4) . . . . ?
N1 Re1 N2 C20 -179.0(9) . . . . ?
N3 Re1 N2 C20 93.8(9) . . . . ?
C1 Re1 N2 C16 90.8(8) . . . . ?
C2 Re1 N2 C16 -179.5(7) . . . . ?
C3 Re1 N2 C16 -32(4) . . . . ?
N1 Re1 N2 C16 -0.4(7) . . . . ?
N3 Re1 N2 C16 -87.7(7) . . . . ?
C1 Re1 N3 C4 59(10) . . . . ?
C2 Re1 N3 C4 -174.1(8) . . . . ?
C3 Re1 N3 C4 -86.0(8) . . . . ?
N1 Re1 N3 C4 12.5(7) . . . . ?
N2 Re1 N3 C4 89.1(8) . . . . ?
C1 Re1 N1 C11 89.4(11) . . . . ?
C2 Re1 N1 C11 -170(3) . . . . ?
C3 Re1 N1 C11 -0.3(11) . . . . ?
N2 Re1 N1 C11 -177.1(11) . . . . ?
N3 Re1 N1 C11 -92.8(10) . . . . ?
C1 Re1 N1 C15 -93.6(8) . . . . ?
C2 Re1 N1 C15 7(4) . . . . ?
C3 Re1 N1 C15 176.7(8) . . . . ?
N2 Re1 N1 C15 -0.2(7) . . . . ?
N3 Re1 N1 C15 84.2(7) . . . . ?
C1 Re1 C2 O2 -22(17) . . . . ?
C3 Re1 C2 O2 68(17) . . . . ?
N1 Re1 C2 O2 -123(16) . . . . ?
N2 Re1 C2 O2 -116(17) . . . . ?
N3 Re1 C2 O2 161(17) . . . . ?
C16 N2 C20 C19 2.5(16) . . . . ?
Re1 N2 C20 C19 -179.0(8) . . . . ?
C2 Re1 C1 O1 101(20) . . . . ?
C3 Re1 C1 O1 13(20) . . . . ?
N1 Re1 C1 O1 -85(20) . . . . ?
N2 Re1 C1 O1 -162(20) . . . . ?
N3 Re1 C1 O1 -132(16) . . . . ?
Re1 N3 C4 C5 -100.3(10) . . . . ?
Re1 N3 C4 C6 80.0(10) . . . . ?
C6 C4 C5 O4 175.0(11) . . . . ?
N3 C4 C5 O4 -4.7(16) . . . . ?
C6 C4 C5 C8 -3.4(19) . . . . ?
N3 C4 C5 C8 177.0(10) . . . . ?
C15 N1 C11 C12 -0.5(18) . . . . ?
Re1 N1 C11 C12 176.4(10) . . . . ?
C16 C17 C22 C21 2.5(17) . . . . ?
C18 C17 C22 C21 -177.5(12) . . . . ?
C11 N1 C15 C14 -0.4(15) . . . . ?
Re1 N1 C15 C14 -177.7(8) . . . . ?
C11 N1 C15 C16 178.0(10) . . . . ?
Re1 N1 C15 C16 0.7(12) . . . . ?
C13 C14 C15 N1 1.2(17) . . . . ?
C21 C14 C15 N1 179.2(10) . . . . ?
C13 C14 C15 C16 -177.1(11) . . . . ?
C21 C14 C15 C16 0.9(16) . . . . ?
C20 N2 C16 C17 -2.0(15) . . . . ?
Re1 N2 C16 C17 179.3(8) . . . . ?
C20 N2 C16 C15 179.6(9) . . . . ?
Re1 N2 C16 C15 0.9(11) . . . . ?
C18 C17 C16 N2 1.1(16) . . . . ?
C22 C17 C16 N2 -178.9(9) . . . . ?
C18 C17 C16 C15 179.4(10) . . . . ?
C22 C17 C16 C15 -0.5(15) . . . . ?
N1 C15 C16 N2 -1.1(14) . . . . ?
C14 C15 C16 N2 177.3(9) . . . . ?
N1 C15 C16 C17 -179.5(9) . . . . ?
C14 C15 C16 C17 -1.1(15) . . . . ?
N2 C20 C19 C18 -2.1(18) . . . . ?
C9 O9 C8 O8 -2.4(18) . . . . ?
C9 O9 C8 C5 173.3(11) . . . . ?
O4 C5 C8 O8 85.3(14) . . . . ?
C4 C5 C8 O8 -96.2(15) . . . . ?
O4 C5 C8 O9 -90.5(12) . . . . ?
C4 C5 C8 O9 87.9(13) . . . . ?
C20 C19 C18 C17 1.2(18) . . . . ?
C16 C17 C18 C19 -0.7(16) . . . . ?
C22 C17 C18 C19 179.2(11) . . . . ?
C7 O7 C6 O6 1.6(19) . . . . ?
C7 O7 C6 C4 -177.8(11) . . . . ?
C5 C4 C6 O6 -172.4(12) . . . . ?
N3 C4 C6 O6 7.3(18) . . . . ?
C5 C4 C6 O7 6.9(18) . . . . ?
N3 C4 C6 O7 -173.4(9) . . . . ?
C17 C22 C21 C14 -2.8(19) . . . . ?
C13 C14 C21 C22 179.0(12) . . . . ?
C15 C14 C21 C22 1.1(17) . . . . ?
N1 C11 C12 C13 1(2) . . . . ?
C1 Re1 C3 O3 -25(16) . . . . ?
C2 Re1 C3 O3 -114(17) . . . . ?
N1 Re1 C3 O3 67(17) . . . . ?
N2 Re1 C3 O3 99(16) . . . . ?
N3 Re1 C3 O3 154(16) . . . . ?
C11 C12 C13 C14 0(2) . . . . ?
C15 C14 C13 C12 -1.1(19) . . . . ?
C21 C14 C13 C12 -179.0(13) . . . . ?
